data_4083943
loop_
_publ_author_name
'Huber, Dominik'
'Kumar, P. G. Anil'
'Pregosin, Paul S.'
'Mezzetti, Antonio'

_publ_section_title
;
 An \h2-Aryl&#x2212;Metal Interaction Turns a Chiral Monodentate
 Phosphoramidite into a Chelating Ligand in
 (Sa,SRu,RC,RC)-[RuCl(\h6-p-cymene)
 (O,O&#x2018;-(1,1&#x2018;-dinaphthyl-2,2&#x2018;-diyl)-N-(1-(1,2-\h-1-naphthyl)ethyl)-N-(1-(1-naphthyl)ethyl)phosphoramidite-\kP)]PF6
;
_journal_issue 22
_journal_name_full Organometallics
_journal_page_first 5221
_journal_paper_doi 10.1021/om050686+
_journal_volume 24
_journal_year 2005
_chemical_formula_sum 'C55.5 H48 Cl4 F6 N O2 P2 Ru'
_chemical_formula_weight 1179.76
_chemical_name_systematic ([RuCl(p-cymene)(phosphoramidite)]PF6
_space_group_IT_number 2
_symmetry_cell_setting triclinic
_symmetry_Int_Tables_number 2
_symmetry_space_group_name_Hall '-P 1'
_symmetry_space_group_name_H-M 'P -1'
_atom_sites_solution_hydrogens geom
_atom_sites_solution_primary direct
_atom_sites_solution_secondary difmap
_audit_creation_method SHELXL-97
_cell_angle_alpha 98.8220(10)
_cell_angle_beta 96.6360(10)
_cell_angle_gamma 111.6590(10)
_cell_formula_units_Z 2
_cell_length_a 13.3040(8)
_cell_length_b 13.7074(8)
_cell_length_c 15.1350(9)
_cell_measurement_reflns_used 14245
_cell_measurement_temperature 201(2)
_cell_measurement_theta_max 28.275
_cell_measurement_theta_min 2.311
_cell_volume 2489.9(3)
_computing_cell_refinement 'Bruker SMART'
_computing_data_collection 'Bruker SMART'
_computing_data_reduction 'Bruker SAINT'
_computing_molecular_graphics 'Bruker SHELXTL'
_computing_publication_material 'Bruker SHELXTL'
_computing_structure_refinement 'SHELXL-97 (Sheldrick, 1997)'
_computing_structure_solution 'SHELXS-97 (Sheldrick, 1990)'
_diffrn_ambient_temperature 201(2)
_diffrn_measured_fraction_theta_full 0.991
_diffrn_measured_fraction_theta_max 0.991
_diffrn_measurement_device_type 'BRUKER APEX'
_diffrn_measurement_method '\w scans'
_diffrn_radiation_monochromator graphite
_diffrn_radiation_probe x-ray
_diffrn_radiation_type MoK\a
_diffrn_radiation_wavelength 0.71073
_diffrn_reflns_av_R_equivalents 0.0169
_diffrn_reflns_av_sigmaI/netI 0.0262
_diffrn_reflns_limit_h_max 17
_diffrn_reflns_limit_h_min -17
_diffrn_reflns_limit_k_max 18
_diffrn_reflns_limit_k_min -18
_diffrn_reflns_limit_l_max 20
_diffrn_reflns_limit_l_min -20
_diffrn_reflns_number 25914
_diffrn_reflns_theta_full 28.28
_diffrn_reflns_theta_max 28.28
_diffrn_reflns_theta_min 1.64
_diffrn_source 'fine-focus sealed tube'
_diffrn_source_type MoK\a
_exptl_absorpt_coefficient_mu 0.661
_exptl_absorpt_correction_T_max 0.8365
_exptl_absorpt_correction_T_min 0.6334
_exptl_absorpt_correction_type none
_exptl_absorpt_process_details 'sadabs vers. 2.03'
_exptl_crystal_colour red
_exptl_crystal_density_diffrn 1.574
_exptl_crystal_density_meas 0
_exptl_crystal_density_method 'not measured'
_exptl_crystal_description cube
_exptl_crystal_F_000 1200
_exptl_crystal_size_max 0.76
_exptl_crystal_size_mid 0.49
_exptl_crystal_size_min 0.28
_refine_diff_density_max 1.501
_refine_diff_density_min -0.865
_refine_diff_density_rms 0.087
_refine_ls_extinction_method none
_refine_ls_goodness_of_fit_ref 1.033
_refine_ls_hydrogen_treatment mixed
_refine_ls_matrix_type full
_refine_ls_number_parameters 715
_refine_ls_number_reflns 12262
_refine_ls_number_restraints 42
_refine_ls_restrained_S_all 1.035
_refine_ls_R_factor_all 0.0447
_refine_ls_R_factor_gt 0.0405
_refine_ls_shift/su_max 0.002
_refine_ls_shift/su_mean 0.000
_refine_ls_structure_factor_coef Fsqd
_refine_ls_weighting_details 'calc w=1/[\s^2^(Fo^2^)+(0.0645P)^2^+2.0683P] where P=(Fo^2^+2Fc^2^)/3'
_refine_ls_weighting_scheme calc
_refine_ls_wR_factor_gt 0.1079
_refine_ls_wR_factor_ref 0.1112
_reflns_number_gt 11071
_reflns_number_total 12262
_reflns_threshold_expression >2sigma(I)
_cod_data_source_file om050686%2Bsi20050915_032639.cif
_cod_data_source_block '[RuCl(p-cymene)(1,2-eta-1-kappaP]+'
_cod_depositor_comments
;
The following automatic conversions were performed:

'_chemical_melting_point' value 'not measured' was changed to '?' -
the value is undefined or not given.

Automatic conversion script
Id: cif_fix_values 2281 2013-09-26 08:29:07Z andrius 
;
_cod_original_formula_sum 'C55.50 H48 Cl4 F6 N O2 P2 Ru'
_cod_database_code 4083943

loop_
_symmetry_equiv_pos_as_xyz
'x, y, z'
'-x, -y, -z'

loop_
_atom_site_label
_atom_site_type_symbol
_atom_site_fract_x
_atom_site_fract_y
_atom_site_fract_z
_atom_site_U_iso_or_equiv
_atom_site_adp_type
_atom_site_occupancy
_atom_site_symmetry_multiplicity
_atom_site_calc_flag
_atom_site_refinement_flags
Ru1 Ru 0.097697(13) 0.160603(13) 0.777261(11) 0.02144(6) Uani 1 1 d .
Cl1 Cl -0.01353(4) 0.09123(4) 0.62804(4) 0.02831(11) Uani 1 1 d .
P1 P 0.23350(4) 0.20734(4) 0.69383(3) 0.01863(10) Uani 1 1 d .
O1 O 0.34757(12) 0.23944(12) 0.76307(10) 0.0213(3) Uani 1 1 d .
O2 O 0.24107(12) 0.12127(11) 0.61296(10) 0.0210(3) Uani 1 1 d .
N1 N 0.23490(14) 0.30378(13) 0.64011(11) 0.0206(3) Uani 1 1 d .
C1 C 0.14077(18) 0.34226(17) 0.76590(15) 0.0244(4) Uani 1 1 d .
C2 C 0.03128(19) 0.30041(19) 0.77938(16) 0.0292(4) Uani 1 1 d .
H2 H -0.0241 0.2887 0.7240 0.035 Uiso 1 1 calc R
C3 C 0.0021(2) 0.3380(2) 0.86303(19) 0.0381(6) Uani 1 1 d .
H3 H -0.0725 0.3104 0.8705 0.046 Uiso 1 1 calc R
C4 C 0.0794(2) 0.4115(2) 0.93005(18) 0.0406(6) Uani 1 1 d .
H4 H 0.0582 0.4375 0.9837 0.049 Uiso 1 1 calc R
C5 C 0.1934(2) 0.4521(2) 0.92311(17) 0.0352(5) Uani 1 1 d .
C6 C 0.2744(3) 0.5275(2) 0.99537(19) 0.0474(7) Uani 1 1 d .
H6 H 0.2534 0.5486 1.0507 0.057 Uiso 1 1 calc R
C7 C 0.3823(3) 0.5707(2) 0.98771(19) 0.0492(7) Uani 1 1 d .
H7 H 0.4353 0.6222 1.0370 0.059 Uiso 1 1 calc R
C8 C 0.4150(2) 0.5392(2) 0.90730(19) 0.0397(6) Uani 1 1 d .
H8 H 0.4902 0.5693 0.9019 0.048 Uiso 1 1 calc R
C9 C 0.3376(2) 0.46431(18) 0.83572(16) 0.0290(4) Uani 1 1 d .
H9 H 0.3604 0.4432 0.7813 0.035 Uiso 1 1 calc R
C10 C 0.22623(19) 0.41898(18) 0.84190(15) 0.0271(4) Uani 1 1 d .
C11 C 0.15484(18) 0.34920(17) 0.66791(14) 0.0235(4) Uani 1 1 d .
H11 H 0.0819 0.3043 0.6276 0.028 Uiso 1 1 calc R
C12 C 0.1836(2) 0.46530(19) 0.65805(17) 0.0319(5) Uani 1 1 d .
H12A H 0.1789 0.4683 0.5935 0.048 Uiso 1 1 calc R
H12B H 0.2586 0.5101 0.6910 0.048 Uiso 1 1 calc R
H12C H 0.1317 0.4919 0.6833 0.048 Uiso 1 1 calc R
C13 C 0.25317(17) 0.30745(17) 0.54435(14) 0.0230(4) Uani 1 1 d .
H13 H 0.2597 0.3806 0.5367 0.028 Uiso 1 1 calc R
C14 C 0.1517(2) 0.22925(19) 0.47416(15) 0.0309(5) Uani 1 1 d .
H14A H 0.0867 0.2424 0.4870 0.046 Uiso 1 1 calc R
H14B H 0.1405 0.1553 0.4777 0.046 Uiso 1 1 calc R
H14C H 0.1630 0.2401 0.4130 0.046 Uiso 1 1 calc R
C15 C 0.36145(18) 0.30196(17) 0.52793(14) 0.0250(4) Uani 1 1 d .
C16 C 0.3644(2) 0.21617(19) 0.46941(16) 0.0325(5) Uani 1 1 d .
H16 H 0.2976 0.1566 0.4424 0.039 Uiso 1 1 calc R
C17 C 0.4645(2) 0.2148(2) 0.44866(18) 0.0391(6) Uani 1 1 d .
H17 H 0.4642 0.1549 0.4075 0.047 Uiso 1 1 calc R
C18 C 0.5613(2) 0.2982(2) 0.48678(19) 0.0394(6) Uani 1 1 d .
H18 H 0.6282 0.2958 0.4728 0.047 Uiso 1 1 calc R
C19 C 0.5635(2) 0.3892(2) 0.54741(17) 0.0326(5) Uani 1 1 d .
C20 C 0.6635(2) 0.4772(2) 0.58849(19) 0.0406(6) Uani 1 1 d .
H20 H 0.7310 0.4751 0.5757 0.049 Uiso 1 1 calc R
C21 C 0.6650(2) 0.5646(2) 0.6458(2) 0.0430(6) Uani 1 1 d .
H21 H 0.7331 0.6222 0.6736 0.052 Uiso 1 1 calc R
C22 C 0.5657(2) 0.5695(2) 0.66370(18) 0.0366(5) Uani 1 1 d .
H22 H 0.5665 0.6314 0.7024 0.044 Uiso 1 1 calc R
C23 C 0.46747(19) 0.48557(18) 0.62572(16) 0.0289(4) Uani 1 1 d .
H23 H 0.4010 0.4902 0.6388 0.035 Uiso 1 1 calc R
C24 C 0.46255(18) 0.39189(18) 0.56729(15) 0.0262(4) Uani 1 1 d .
C25 C 0.44743(16) 0.24329(16) 0.73920(13) 0.0199(4) Uani 1 1 d .
C26 C 0.53780(17) 0.34223(16) 0.76930(14) 0.0226(4) Uani 1 1 d .
H26 H 0.5287 0.4026 0.8016 0.027 Uiso 1 1 calc R
C27 C 0.63863(17) 0.35100(17) 0.75191(14) 0.0242(4) Uani 1 1 d .
H27 H 0.7010 0.4162 0.7758 0.029 Uiso 1 1 calc R
C28 C 0.65082(17) 0.26316(17) 0.69835(14) 0.0230(4) Uani 1 1 d .
C29 C 0.75139(18) 0.27492(19) 0.66980(16) 0.0285(4) Uani 1 1 d .
H29 H 0.8137 0.3407 0.6913 0.034 Uiso 1 1 calc R
C30 C 0.76025(18) 0.1930(2) 0.61176(17) 0.0314(5) Uani 1 1 d .
H30 H 0.8280 0.2023 0.5924 0.038 Uiso 1 1 calc R
C31 C 0.66815(19) 0.09432(19) 0.58057(16) 0.0295(5) Uani 1 1 d .
H31 H 0.6741 0.0378 0.5394 0.035 Uiso 1 1 calc R
C32 C 0.57064(18) 0.07932(17) 0.60903(15) 0.0253(4) Uani 1 1 d .
H32 H 0.5102 0.0119 0.5887 0.030 Uiso 1 1 calc R
C33 C 0.55859(16) 0.16337(16) 0.66867(14) 0.0216(4) Uani 1 1 d .
C34 C 0.45564(16) 0.15173(16) 0.69567(14) 0.0205(4) Uani 1 1 d .
C35 C 0.36134(16) 0.04582(15) 0.67728(14) 0.0210(4) Uani 1 1 d .
C36 C 0.37212(18) -0.04614(16) 0.70513(15) 0.0239(4) Uani 1 1 d .
C37 C 0.46983(19) -0.03983(18) 0.75900(16) 0.0284(4) Uani 1 1 d .
H37 H 0.5315 0.0270 0.7772 0.034 Uiso 1 1 calc R
C38 C 0.4762(2) -0.1291(2) 0.78500(18) 0.0349(5) Uani 1 1 d .
H38 H 0.5422 -0.1232 0.8213 0.042 Uiso 1 1 calc R
C39 C 0.3871(2) -0.2287(2) 0.7590(2) 0.0389(6) Uani 1 1 d .
H39 H 0.3934 -0.2902 0.7764 0.047 Uiso 1 1 calc R
C40 C 0.2907(2) -0.23735(19) 0.70869(19) 0.0359(5) Uani 1 1 d .
H40 H 0.2303 -0.3051 0.6915 0.043 Uiso 1 1 calc R
C41 C 0.28013(19) -0.14651(17) 0.68184(16) 0.0274(4) Uani 1 1 d .
C42 C 0.17884(19) -0.15387(18) 0.63430(17) 0.0304(5) Uani 1 1 d .
H42 H 0.1181 -0.2214 0.6177 0.036 Uiso 1 1 calc R
C43 C 0.16702(17) -0.06551(17) 0.61189(15) 0.0261(4) Uani 1 1 d .
H43 H 0.0984 -0.0705 0.5810 0.031 Uiso 1 1 calc R
C44 C 0.25860(17) 0.03296(16) 0.63549(14) 0.0211(4) Uani 1 1 d .
C45 C 0.3156(2) 0.2279(3) 0.9550(2) 0.0481(7) Uani 1 1 d .
H45A H 0.3246 0.2207 1.0186 0.072 Uiso 1 1 calc R
H45B H 0.3308 0.3030 0.9529 0.072 Uiso 1 1 calc R
H45C H 0.3671 0.2053 0.9248 0.072 Uiso 1 1 calc R
C46 C 0.1987(2) 0.1579(2) 0.90671(16) 0.0345(5) Uani 1 1 d .
C47 C 0.1713(2) 0.0617(2) 0.84154(17) 0.0331(5) Uani 1 1 d .
H47 H 0.2317 0.0469 0.8163 0.040 Uiso 1 1 calc R
C48 C 0.0618(2) -0.00309(19) 0.80044(17) 0.0312(5) Uani 1 1 d .
H48 H 0.0462 -0.0631 0.7473 0.037 Uiso 1 1 calc R
C49 C -0.02739(19) 0.02211(19) 0.82653(16) 0.0287(4) Uani 1 1 d .
C50 C -0.1443(2) -0.0511(2) 0.78377(19) 0.0376(5) Uani 1 1 d .
H50 H -0.1439 -0.0933 0.7238 0.045 Uiso 1 1 calc R
C51 C -0.1881(3) -0.1307(3) 0.8464(3) 0.0655(10) Uani 1 1 d .
H51A H -0.1926 -0.0913 0.9046 0.098 Uiso 1 1 calc R
H51B H -0.1378 -0.1667 0.8573 0.098 Uiso 1 1 calc R
H51C H -0.2614 -0.1844 0.8170 0.098 Uiso 1 1 calc R
C52 C -0.2195(2) 0.0063(3) 0.7675(2) 0.0511(7) Uani 1 1 d .
H52A H -0.1870 0.0617 0.7333 0.077 Uiso 1 1 calc R
H52B H -0.2293 0.0398 0.8260 0.077 Uiso 1 1 calc R
H52C H -0.2911 -0.0454 0.7324 0.077 Uiso 1 1 calc R
C53 C -0.0008(2) 0.11653(19) 0.89060(16) 0.0303(5) Uani 1 1 d .
H53 H -0.0592 0.1447 0.8993 0.036 Uiso 1 1 calc R
C54 C 0.1115(2) 0.1854(2) 0.92739(16) 0.0329(5) Uani 1 1 d .
H54 H 0.1286 0.2591 0.9632 0.039 Uiso 1 1 calc R
P2 P 0.98205(8) 0.65845(8) 0.81806(6) 0.0552(2) Uani 1 1 d D
F1A F 1.0163(4) 0.7588(5) 0.8957(3) 0.108(3) Uani 0.607(7) 1 d PD
F1B F 1.0768(9) 0.7736(5) 0.8244(8) 0.147(6) Uani 0.393(7) 1 d PD
F6A F 1.0908(3) 0.6949(6) 0.7857(3) 0.184(6) Uani 0.607(7) 1 d PD
F6B F 1.0532(10) 0.6148(6) 0.7757(13) 0.236(11) Uani 0.393(7) 1 d PD
F5A F 0.9278(5) 0.5531(4) 0.7394(4) 0.130(3) Uani 0.607(7) 1 d PD
F5B F 0.9068(7) 0.5450(8) 0.8214(7) 0.151(5) Uani 0.393(7) 1 d PD
F3A F 0.8654(4) 0.6230(5) 0.8482(4) 0.108(3) Uani 0.607(7) 1 d PD
F3B F 0.9200(18) 0.699(2) 0.8784(8) 0.340(19) Uani 0.393(7) 1 d PD
F2A F 0.9417(6) 0.7175(5) 0.7463(4) 0.095(2) Uani 0.607(7) 1 d PD
F2B F 0.9245(8) 0.6835(14) 0.7402(7) 0.176(10) Uani 0.393(7) 1 d PD
F4A F 1.0276(7) 0.6071(7) 0.8820(4) 0.182(6) Uani 0.607(7) 1 d PD
F4B F 1.0482(6) 0.6511(8) 0.9126(6) 0.124(5) Uani 0.393(7) 1 d PD
C56 C 0.0144(4) 0.4512(4) 0.4483(4) 0.0391(11) Uani 0.50 1 d P
Cl4 Cl 0.08197(7) 0.59146(6) 0.47664(6) 0.05424(19) Uani 1 1 d .
C55 C 0.7020(5) 0.1731(4) 1.0273(3) 0.0894(14) Uani 1 1 d .
Cl3A Cl 0.69481(12) 0.20331(9) 0.91866(8) 0.0734(4) Uani 0.891(3) 1 d P
Cl3B Cl 0.5679(17) 0.1526(17) 0.9946(15) 0.145(8) Uiso 0.109(3) 1 d P
Cl2 Cl 0.67353(19) 0.03581(15) 1.02118(11) 0.1305(6) Uani 1 1 d .

loop_
_atom_site_aniso_label
_atom_site_aniso_U_11
_atom_site_aniso_U_22
_atom_site_aniso_U_33
_atom_site_aniso_U_23
_atom_site_aniso_U_13
_atom_site_aniso_U_12
Ru1 0.02013(9) 0.02397(9) 0.02150(9) 0.00659(6) 0.00561(6) 0.00894(6)
Cl1 0.0244(2) 0.0307(3) 0.0260(2) 0.0038(2) 0.00143(19) 0.0084(2)
P1 0.0195(2) 0.0184(2) 0.0187(2) 0.00467(18) 0.00384(18) 0.00796(18)
O1 0.0204(7) 0.0244(7) 0.0197(7) 0.0029(5) 0.0033(5) 0.0102(6)
O2 0.0233(7) 0.0196(7) 0.0204(7) 0.0029(5) 0.0035(5) 0.0093(5)
N1 0.0249(8) 0.0205(8) 0.0192(8) 0.0061(6) 0.0053(6) 0.0110(7)
C1 0.0289(10) 0.0243(10) 0.0237(10) 0.0047(8) 0.0062(8) 0.0145(8)
C2 0.0297(11) 0.0323(11) 0.0315(11) 0.0076(9) 0.0083(9) 0.0177(9)
C3 0.0397(13) 0.0419(14) 0.0440(14) 0.0114(11) 0.0209(11) 0.0242(11)
C4 0.0557(16) 0.0411(14) 0.0344(13) 0.0055(11) 0.0211(12) 0.0267(13)
C5 0.0473(14) 0.0310(12) 0.0280(11) 0.0021(9) 0.0088(10) 0.0173(11)
C6 0.0678(19) 0.0423(15) 0.0269(12) -0.0032(11) 0.0090(12) 0.0201(14)
C7 0.0578(18) 0.0429(15) 0.0306(13) -0.0074(11) -0.0058(12) 0.0115(13)
C8 0.0391(13) 0.0340(13) 0.0371(13) 0.0004(10) -0.0023(11) 0.0099(11)
C9 0.0344(11) 0.0260(10) 0.0251(10) 0.0028(8) 0.0015(9) 0.0126(9)
C10 0.0351(11) 0.0243(10) 0.0229(10) 0.0026(8) 0.0033(8) 0.0144(9)
C11 0.0268(10) 0.0238(10) 0.0235(10) 0.0056(8) 0.0036(8) 0.0140(8)
C12 0.0402(13) 0.0279(11) 0.0354(12) 0.0103(9) 0.0077(10) 0.0206(10)
C13 0.0275(10) 0.0229(9) 0.0187(9) 0.0057(7) 0.0046(8) 0.0094(8)
C14 0.0321(11) 0.0333(11) 0.0217(10) 0.0048(9) 0.0005(9) 0.0082(9)
C15 0.0303(11) 0.0269(10) 0.0213(9) 0.0105(8) 0.0082(8) 0.0121(8)
C16 0.0445(13) 0.0291(11) 0.0273(11) 0.0081(9) 0.0122(10) 0.0159(10)
C17 0.0571(16) 0.0424(14) 0.0338(13) 0.0147(11) 0.0202(12) 0.0316(13)
C18 0.0436(14) 0.0553(16) 0.0389(13) 0.0242(12) 0.0199(11) 0.0324(13)
C19 0.0329(12) 0.0414(13) 0.0320(12) 0.0220(10) 0.0117(9) 0.0171(10)
C20 0.0274(12) 0.0546(16) 0.0465(15) 0.0316(13) 0.0109(11) 0.0145(11)
C21 0.0305(12) 0.0422(14) 0.0465(15) 0.0239(12) -0.0012(11) 0.0000(11)
C22 0.0368(13) 0.0300(12) 0.0357(13) 0.0121(10) 0.0023(10) 0.0043(10)
C23 0.0296(11) 0.0284(11) 0.0266(11) 0.0097(9) 0.0051(9) 0.0075(9)
C24 0.0284(10) 0.0299(11) 0.0235(10) 0.0131(8) 0.0074(8) 0.0114(9)
C25 0.0195(9) 0.0224(9) 0.0188(9) 0.0062(7) 0.0028(7) 0.0089(7)
C26 0.0260(10) 0.0205(9) 0.0200(9) 0.0029(7) 0.0018(7) 0.0088(8)
C27 0.0225(9) 0.0212(9) 0.0241(10) 0.0056(8) 0.0011(8) 0.0040(8)
C28 0.0214(9) 0.0241(10) 0.0231(10) 0.0079(8) 0.0030(7) 0.0077(8)
C29 0.0194(9) 0.0309(11) 0.0333(11) 0.0105(9) 0.0041(8) 0.0068(8)
C30 0.0225(10) 0.0391(12) 0.0367(12) 0.0127(10) 0.0107(9) 0.0137(9)
C31 0.0279(11) 0.0329(11) 0.0314(11) 0.0059(9) 0.0082(9) 0.0158(9)
C32 0.0248(10) 0.0242(10) 0.0278(10) 0.0052(8) 0.0059(8) 0.0106(8)
C33 0.0203(9) 0.0223(9) 0.0232(9) 0.0069(8) 0.0045(7) 0.0088(7)
C34 0.0197(9) 0.0203(9) 0.0210(9) 0.0059(7) 0.0038(7) 0.0067(7)
C35 0.0220(9) 0.0178(9) 0.0235(9) 0.0044(7) 0.0064(7) 0.0076(7)
C36 0.0266(10) 0.0207(9) 0.0263(10) 0.0061(8) 0.0082(8) 0.0099(8)
C37 0.0283(11) 0.0279(11) 0.0315(11) 0.0095(9) 0.0072(9) 0.0121(9)
C38 0.0373(12) 0.0373(13) 0.0387(13) 0.0158(10) 0.0084(10) 0.0208(11)
C39 0.0480(15) 0.0292(12) 0.0490(15) 0.0186(11) 0.0124(12) 0.0207(11)
C40 0.0387(13) 0.0220(10) 0.0478(15) 0.0118(10) 0.0109(11) 0.0105(9)
C41 0.0295(11) 0.0199(9) 0.0341(11) 0.0069(8) 0.0102(9) 0.0095(8)
C42 0.0271(10) 0.0197(10) 0.0401(13) 0.0042(9) 0.0085(9) 0.0045(8)
C43 0.0208(9) 0.0231(10) 0.0305(11) 0.0017(8) 0.0044(8) 0.0057(8)
C44 0.0240(9) 0.0180(9) 0.0226(9) 0.0037(7) 0.0072(7) 0.0090(7)
C45 0.0324(13) 0.0672(19) 0.0367(14) 0.0228(13) -0.0002(11) 0.0079(13)
C46 0.0315(12) 0.0453(14) 0.0268(11) 0.0195(10) 0.0051(9) 0.0107(10)
C47 0.0320(11) 0.0446(13) 0.0359(12) 0.0255(11) 0.0142(10) 0.0209(10)
C48 0.0376(12) 0.0301(11) 0.0336(12) 0.0149(9) 0.0154(10) 0.0163(10)
C49 0.0286(11) 0.0309(11) 0.0294(11) 0.0128(9) 0.0128(9) 0.0102(9)
C50 0.0293(12) 0.0356(13) 0.0415(14) 0.0050(10) 0.0115(10) 0.0054(10)
C51 0.0495(18) 0.0500(18) 0.101(3) 0.037(2) 0.0264(19) 0.0118(15)
C52 0.0317(13) 0.0602(19) 0.0611(19) 0.0252(16) 0.0090(13) 0.0132(13)
C53 0.0314(11) 0.0337(12) 0.0290(11) 0.0111(9) 0.0142(9) 0.0123(9)
C54 0.0351(12) 0.0362(12) 0.0242(11) 0.0110(9) 0.0073(9) 0.0081(10)
P2 0.0588(5) 0.0671(6) 0.0439(4) 0.0144(4) 0.0156(4) 0.0265(4)
F1A 0.090(4) 0.129(5) 0.078(4) -0.049(3) -0.023(3) 0.050(4)
F1B 0.224(13) 0.052(4) 0.154(11) 0.040(5) 0.004(10) 0.046(6)
F6A 0.049(3) 0.407(16) 0.124(5) 0.152(8) 0.051(3) 0.072(6)
F6B 0.210(14) 0.112(8) 0.47(3) 0.087(12) 0.282(17) 0.078(9)
F5A 0.168(6) 0.082(4) 0.106(4) -0.029(3) 0.042(4) 0.024(4)
F5B 0.074(6) 0.116(8) 0.176(12) -0.007(8) 0.023(7) -0.045(5)
F3A 0.062(3) 0.126(5) 0.103(4) 0.028(4) 0.031(3) -0.006(3)
F3B 0.63(4) 0.63(4) 0.203(16) 0.28(2) 0.31(2) 0.60(4)
F2A 0.116(6) 0.079(3) 0.089(4) 0.049(3) 0.015(4) 0.027(3)
F2B 0.049(5) 0.33(2) 0.116(9) 0.119(12) -0.026(5) 0.023(9)
F4A 0.343(15) 0.234(10) 0.109(6) 0.075(6) 0.051(7) 0.252(12)
F4B 0.078(5) 0.182(11) 0.063(5) 0.064(6) 0.001(4) -0.013(6)
C56 0.038(3) 0.032(2) 0.044(3) 0.007(2) 0.009(2) 0.011(2)
Cl4 0.0501(4) 0.0453(4) 0.0608(5) 0.0176(3) 0.0117(3) 0.0087(3)
C55 0.120(4) 0.097(3) 0.050(2) 0.003(2) 0.005(2) 0.049(3)
Cl3A 0.1059(10) 0.0540(6) 0.0546(6) 0.0035(4) 0.0017(6) 0.0320(6)
Cl2 0.2030(19) 0.1262(13) 0.0871(9) 0.0451(9) 0.0073(11) 0.0899(13)

loop_
_atom_type_symbol
_atom_type_description
_atom_type_scat_dispersion_real
_atom_type_scat_dispersion_imag
_atom_type_scat_source
C C 0.0033 0.0016 'International Tables Vol C Tables 4.2.6.8 and 6.1.1.4'
H H 0.0000 0.0000 'International Tables Vol C Tables 4.2.6.8 and 6.1.1.4'
N N 0.0061 0.0033 'International Tables Vol C Tables 4.2.6.8 and 6.1.1.4'
O O 0.0106 0.0060 'International Tables Vol C Tables 4.2.6.8 and 6.1.1.4'
F F 0.0171 0.0103 'International Tables Vol C Tables 4.2.6.8 and 6.1.1.4'
P P 0.1023 0.0942 'International Tables Vol C Tables 4.2.6.8 and 6.1.1.4'
Cl Cl 0.1484 0.1585 'International Tables Vol C Tables 4.2.6.8 and 6.1.1.4'
Ru Ru -1.2594 0.8363 'International Tables Vol C Tables 4.2.6.8 and 6.1.1.4'

loop_
_geom_angle_atom_site_label_1
_geom_angle_atom_site_label_2
_geom_angle_atom_site_label_3
_geom_angle
_geom_angle_site_symmetry_3
C48 Ru1 C47 36.96(9) .
C48 Ru1 C54 77.76(9) .
C47 Ru1 C54 65.49(10) .
C48 Ru1 C46 66.77(10) .
C47 Ru1 C46 36.91(10) .
C54 Ru1 C46 36.41(9) .
C48 Ru1 P1 110.32(6) .
C47 Ru1 P1 90.82(6) .
C54 Ru1 P1 129.16(7) .
C46 Ru1 P1 98.67(6) .
C48 Ru1 C53 64.77(9) .
C47 Ru1 C53 76.76(9) .
C54 Ru1 C53 36.80(9) .
C46 Ru1 C53 65.82(9) .
P1 Ru1 C53 164.49(7) .
C48 Ru1 C49 36.92(8) .
C47 Ru1 C49 66.18(9) .
C54 Ru1 C49 65.49(9) .
C46 Ru1 C49 78.37(9) .
P1 Ru1 C49 145.78(6) .
C53 Ru1 C49 35.21(8) .
C48 Ru1 C1 175.14(8) .
C47 Ru1 C1 140.17(9) .
C54 Ru1 C1 97.44(8) .
C46 Ru1 C1 108.90(9) .
P1 Ru1 C1 72.05(5) .
C53 Ru1 C1 111.79(8) .
C49 Ru1 C1 141.53(8) .
C48 Ru1 C2 145.00(8) .
C47 Ru1 C2 154.01(9) .
C54 Ru1 C2 88.86(9) .
C46 Ru1 C2 118.14(9) .
P1 Ru1 C2 103.25(6) .
C53 Ru1 C2 85.14(8) .
C49 Ru1 C2 108.14(8) .
C1 Ru1 C2 34.36(7) .
C48 Ru1 Cl1 91.47(7) .
C47 Ru1 Cl1 120.11(7) .
C54 Ru1 Cl1 149.75(7) .
C46 Ru1 Cl1 156.88(7) .
P1 Ru1 Cl1 81.066(19) .
C53 Ru1 Cl1 113.11(6) .
C49 Ru1 Cl1 88.88(6) .
C1 Ru1 Cl1 93.11(5) .
C2 Ru1 Cl1 84.04(6) .
O2 P1 O1 101.84(8) .
O2 P1 N1 100.68(8) .
O1 P1 N1 112.17(9) .
O2 P1 Ru1 121.26(6) .
O1 P1 Ru1 106.35(6) .
N1 P1 Ru1 114.00(6) .
C25 O1 P1 126.23(13) .
C44 O2 P1 117.77(12) .
C11 N1 C13 114.55(16) .
C11 N1 P1 110.71(13) .
C13 N1 P1 125.97(13) .
C2 C1 C10 118.4(2) .
C2 C1 C11 115.50(19) .
C10 C1 C11 119.65(19) .
C2 C1 Ru1 73.09(13) .
C10 C1 Ru1 112.50(14) .
C11 C1 Ru1 107.23(13) .
C1 C2 C3 120.8(2) .
C1 C2 Ru1 72.55(12) .
C3 C2 Ru1 117.15(17) .
C1 C2 H2 113.4 .
C3 C2 H2 113.4 .
Ru1 C2 H2 113.4 .
C4 C3 C2 120.4(2) .
C4 C3 H3 119.8 .
C2 C3 H3 119.8 .
C3 C4 C5 121.6(2) .
C3 C4 H4 119.2 .
C5 C4 H4 119.2 .
C6 C5 C10 118.7(2) .
C6 C5 C4 121.0(2) .
C10 C5 C4 120.2(2) .
C7 C6 C5 121.4(3) .
C7 C6 H6 119.3 .
C5 C6 H6 119.3 .
C6 C7 C8 120.1(3) .
C6 C7 H7 120.0 .
C8 C7 H7 120.0 .
C9 C8 C7 119.8(3) .
C9 C8 H8 120.1 .
C7 C8 H8 120.1 .
C8 C9 C10 121.2(2) .
C8 C9 H9 119.4 .
C10 C9 H9 119.4 .
C9 C10 C5 118.7(2) .
C9 C10 C1 122.8(2) .
C5 C10 C1 118.4(2) .
N1 C11 C12 114.21(18) .
N1 C11 C1 111.29(16) .
C12 C11 C1 108.82(17) .
N1 C11 H11 107.4 .
C12 C11 H11 107.4 .
C1 C11 H11 107.4 .
C11 C12 H12A 109.5 .
C11 C12 H12B 109.5 .
H12A C12 H12B 109.5 .
C11 C12 H12C 109.5 .
H12A C12 H12C 109.5 .
H12B C12 H12C 109.5 .
N1 C13 C15 113.82(17) .
N1 C13 C14 111.72(17) .
C15 C13 C14 115.02(18) .
N1 C13 H13 105.0 .
C15 C13 H13 105.0 .
C14 C13 H13 105.0 .
C13 C14 H14A 109.5 .
C13 C14 H14B 109.5 .
H14A C14 H14B 109.5 .
C13 C14 H14C 109.5 .
H14A C14 H14C 109.5 .
H14B C14 H14C 109.5 .
C16 C15 C24 118.8(2) .
C16 C15 C13 121.4(2) .
C24 C15 C13 119.60(19) .
C15 C16 C17 121.4(2) .
C15 C16 H16 119.3 .
C17 C16 H16 119.3 .
C18 C17 C16 120.6(2) .
C18 C17 H17 119.7 .
C16 C17 H17 119.7 .
C17 C18 C19 120.6(2) .
C17 C18 H18 119.7 .
C19 C18 H18 119.7 .
C20 C19 C18 121.7(2) .
C20 C19 C24 119.3(2) .
C18 C19 C24 119.0(2) .
C21 C20 C19 121.4(2) .
C21 C20 H20 119.3 .
C19 C20 H20 119.3 .
C20 C21 C22 119.8(2) .
C20 C21 H21 120.1 .
C22 C21 H21 120.1 .
C23 C22 C21 120.4(3) .
C23 C22 H22 119.8 .
C21 C22 H22 119.8 .
C22 C23 C24 121.6(2) .
C22 C23 H23 119.2 .
C24 C23 H23 119.2 .
C23 C24 C19 117.5(2) .
C23 C24 C15 122.9(2) .
C19 C24 C15 119.5(2) .
C34 C25 O1 120.33(17) .
C34 C25 C26 123.29(18) .
O1 C25 C26 116.15(17) .
C27 C26 C25 119.54(19) .
C27 C26 H26 120.2 .
C25 C26 H26 120.2 .
C26 C27 C28 120.24(19) .
C26 C27 H27 119.9 .
C28 C27 H27 119.9 .
C29 C28 C27 121.00(19) .
C29 C28 C33 119.5(2) .
C27 C28 C33 119.39(19) .
C30 C29 C28 120.9(2) .
C30 C29 H29 119.5 .
C28 C29 H29 119.5 .
C29 C30 C31 119.7(2) .
C29 C30 H30 120.1 .
C31 C30 H30 120.1 .
C32 C31 C30 120.7(2) .
C32 C31 H31 119.6 .
C30 C31 H31 119.6 .
C31 C32 C33 120.8(2) .
C31 C32 H32 119.6 .
C33 C32 H32 119.6 .
C32 C33 C28 118.21(18) .
C32 C33 C34 121.94(19) .
C28 C33 C34 119.78(18) .
C25 C34 C33 116.98(18) .
C25 C34 C35 121.08(18) .
C33 C34 C35 121.94(18) .
C44 C35 C36 117.12(18) .
C44 C35 C34 120.90(18) .
C36 C35 C34 121.95(18) .
C37 C36 C41 118.2(2) .
C37 C36 C35 122.50(19) .
C41 C36 C35 119.2(2) .
C38 C37 C36 120.6(2) .
C38 C37 H37 119.7 .
C36 C37 H37 119.7 .
C37 C38 C39 121.1(2) .
C37 C38 H38 119.5 .
C39 C38 H38 119.5 .
C40 C39 C38 119.9(2) .
C40 C39 H39 120.1 .
C38 C39 H39 120.1 .
C39 C40 C41 120.8(2) .
C39 C40 H40 119.6 .
C41 C40 H40 119.6 .
C42 C41 C40 120.9(2) .
C42 C41 C36 119.8(2) .
C40 C41 C36 119.4(2) .
C43 C42 C41 121.0(2) .
C43 C42 H42 119.5 .
C41 C42 H42 119.5 .
C42 C43 C44 118.5(2) .
C42 C43 H43 120.8 .
C44 C43 H43 120.8 .
C35 C44 O2 119.79(17) .
C35 C44 C43 124.15(19) .
O2 C44 C43 116.05(18) .
C46 C45 H45A 109.5 .
C46 C45 H45B 109.5 .
H45A C45 H45B 109.5 .
C46 C45 H45C 109.5 .
H45A C45 H45C 109.5 .
H45B C45 H45C 109.5 .
C54 C46 C47 116.9(2) .
C54 C46 C45 120.2(3) .
C47 C46 C45 122.9(2) .
C54 C46 Ru1 70.36(14) .
C47 C46 Ru1 69.93(13) .
C45 C46 Ru1 131.84(18) .
C48 C47 C46 121.4(2) .
C48 C47 Ru1 71.21(13) .
C46 C47 Ru1 73.16(14) .
C48 C47 H47 118.8 .
C46 C47 H47 118.8 .
Ru1 C47 H47 118.8 .
C47 C48 C49 121.3(2) .
C47 C48 Ru1 71.83(13) .
C49 C48 Ru1 75.27(13) .
C47 C48 H48 119.2 .
C49 C48 H48 119.2 .
Ru1 C48 H48 119.2 .
C53 C49 C48 117.5(2) .
C53 C49 C50 122.4(2) .
C48 C49 C50 120.1(2) .
C53 C49 Ru1 72.06(13) .
C48 C49 Ru1 67.81(12) .
C50 C49 Ru1 130.26(17) .
C52 C50 C49 114.2(2) .
C52 C50 C51 110.2(2) .
C49 C50 C51 107.7(3) .
C52 C50 H50 108.2 .
C49 C50 H50 108.2 .
C51 C50 H50 108.2 .
C50 C51 H51A 109.5 .
C50 C51 H51B 109.5 .
H51A C51 H51B 109.5 .
C50 C51 H51C 109.5 .
H51A C51 H51C 109.5 .
H51B C51 H51C 109.5 .
C50 C52 H52A 109.5 .
C50 C52 H52B 109.5 .
H52A C52 H52B 109.5 .
C50 C52 H52C 109.5 .
H52A C52 H52C 109.5 .
H52B C52 H52C 109.5 .
C49 C53 C54 120.6(2) .
C49 C53 Ru1 72.73(13) .
C54 C53 Ru1 68.68(12) .
C49 C53 H53 118.9 .
C54 C53 H53 118.9 .
Ru1 C53 H53 118.9 .
C46 C54 C53 122.2(2) .
C46 C54 Ru1 73.23(14) .
C53 C54 Ru1 74.52(13) .
C46 C54 H54 118.7 .
C53 C54 H54 118.7 .
Ru1 C54 H54 118.7 .
F6B P2 F3B 168.2(9) .
F6B P2 F4A 70.6(8) .
F3B P2 F4A 97.8(5) .
F6B P2 F2B 102.5(10) .
F3B P2 F2B 89.3(5) .
F4A P2 F2B 166.2(7) .
F6B P2 F6A 39.5(3) .
F3B P2 F6A 141.1(11) .
F4A P2 F6A 88.4(4) .
F2B P2 F6A 93.4(5) .
F6B P2 F5B 88.9(4) .
F3B P2 F5B 88.2(11) .
F4A P2 F5B 64.5(6) .
F2B P2 F5B 104.2(7) .
F6A P2 F5B 128.2(5) .
F6B P2 F1A 127.8(6) .
F3B P2 F1A 47.1(11) .
F4A P2 F1A 88.8(4) .
F2B P2 F1A 104.6(8) .
F6A P2 F1A 95.0(2) .
F5B P2 F1A 125.4(5) .
F6B P2 F3A 141.9(4) .
F3B P2 F3A 38.5(11) .
F4A P2 F3A 94.6(3) .
F2B P2 F3A 83.7(6) .
F6A P2 F3A 177.0(3) .
F5B P2 F3A 53.5(5) .
F1A P2 F3A 85.1(4) .
F6B P2 F5A 61.1(6) .
F3B P2 F5A 124.1(11) .
F4A P2 F5A 94.6(3) .
F2B P2 F5A 71.7(7) .
F6A P2 F5A 93.3(2) .
F5B P2 F5A 50.0(4) .
F1A P2 F5A 171.1(3) .
F3A P2 F5A 86.4(3) .
F6B P2 F1B 86.0(4) .
F3B P2 F1B 95.1(11) .
F4A P2 F1B 106.0(5) .
F2B P2 F1B 84.9(4) .
F6A P2 F1B 46.7(4) .
F5B P2 F1B 170.3(6) .
F1A P2 F1B 53.4(5) .
F3A P2 F1B 132.1(5) .
F5A P2 F1B 132.7(5) .
F6B P2 F2A 105.9(8) .
F3B P2 F2A 85.5(6) .
F4A P2 F2A 175.6(5) .
F2B P2 F2A 15.2(7) .
F6A P2 F2A 87.1(4) .
F5B P2 F2A 118.7(5) .
F1A P2 F2A 91.3(3) .
F3A P2 F2A 89.8(2) .
F5A P2 F2A 85.9(3) .
F1B P2 F2A 70.7(4) .
F6B P2 F4B 84.3(9) .
F3B P2 F4B 84.0(3) .
F4A P2 F4B 23.3(5) .
F2B P2 F4B 170.3(8) .
F6A P2 F4B 87.5(4) .
F5B P2 F4B 82.6(4) .
F1A P2 F4B 65.8(5) .
F3A P2 F4B 95.3(4) .
F5A P2 F4B 117.9(4) .
F1B P2 F4B 88.7(5) .
F2A P2 F4B 155.9(4) .
F3B F1A F1B 119.4(7) .
F3B F1A P2 63.3(7) .
F1B F1A P2 65.0(3) .
F3B F1A F4B 88.4(9) .
F1B F1A F4B 91.2(5) .
P2 F1A F4B 59.3(3) .
F6A F1B F1A 116.8(7) .
F6A F1B P2 63.1(3) .
F1A F1B P2 61.5(5) .
F6B F6A F1B 136.8(8) .
F6B F6A P2 66.9(5) .
F1B F6A P2 70.2(5) .
F6A F6B P2 73.6(5) .
F6A F6B F5A 122.8(13) .
P2 F6B F5A 63.9(5) .
F6A F6B F4A 98.2(12) .
P2 F6B F4A 55.5(5) .
F5A F6B F4A 88.0(4) .
F5B F5A F6B 92.7(8) .
F5B F5A P2 62.3(4) .
F6B F5A P2 55.0(4) .
F5A F5B F3A 106.4(10) .
F5A F5B P2 67.8(5) .
F3A F5B P2 65.8(5) .
F5A F5B F4A 101.0(5) .
F3A F5B F4A 97.2(5) .
P2 F5B F4A 56.5(3) .
F3B F3A F5B 118.3(8) .
F3B F3A P2 64.6(6) .
F5B F3A P2 60.7(4) .
F3A F3B F1A 144.6(10) .
F3A F3B P2 76.8(9) .
F1A F3B P2 69.6(6) .
F4B F4A P2 91.4(11) .
F4B F4A F5B 130.8(13) .
P2 F4A F5B 59.0(5) .
F4B F4A F6B 117.2(15) .
P2 F4A F6B 53.9(5) .
F5B F4A F6B 78.3(6) .
F4A F4B P2 65.3(9) .
F4A F4B F1A 119.7(11) .
P2 F4B F1A 54.9(3) .
Cl4 C56 Cl4 109.1(3) 2_566
C56 Cl4 C56 70.9(3) 2_566
Cl3B C55 Cl3A 75.5(7) .
Cl3B C55 Cl2 94.1(8) .
Cl3A C55 Cl2 111.6(2) .
C55 Cl3A Cl3B 51.1(6) .
C55 Cl3B Cl3A 53.5(6) .

loop_
_geom_bond_atom_site_label_1
_geom_bond_atom_site_label_2
_geom_bond_distance
_geom_bond_site_symmetry_2
Ru1 C48 2.208(2) .
Ru1 C47 2.216(2) .
Ru1 C54 2.221(2) .
Ru1 C46 2.258(2) .
Ru1 P1 2.2783(5) .
Ru1 C53 2.298(2) .
Ru1 C49 2.306(2) .
Ru1 C1 2.379(2) .
Ru1 C2 2.386(2) .
Ru1 Cl1 2.3926(6) .
P1 O2 1.6041(14) .
P1 O1 1.6103(15) .
P1 N1 1.6504(17) .
O1 C25 1.401(2) .
O2 C44 1.397(2) .
N1 C11 1.487(3) .
N1 C13 1.502(3) .
C1 C2 1.407(3) .
C1 C10 1.472(3) .
C1 C11 1.529(3) .
C2 C3 1.442(3) .
C2 H2 1.0000 .
C3 C4 1.334(4) .
C3 H3 0.9500 .
C4 C5 1.433(4) .
C4 H4 0.9500 .
C5 C6 1.409(4) .
C5 C10 1.417(3) .
C6 C7 1.362(5) .
C6 H6 0.9500 .
C7 C8 1.399(4) .
C7 H7 0.9500 .
C8 C9 1.381(3) .
C8 H8 0.9500 .
C9 C10 1.401(3) .
C9 H9 0.9500 .
C11 C12 1.529(3) .
C11 H11 1.0000 .
C12 H12A 0.9800 .
C12 H12B 0.9800 .
C12 H12C 0.9800 .
C13 C15 1.516(3) .
C13 C14 1.534(3) .
C13 H13 1.0000 .
C14 H14A 0.9800 .
C14 H14B 0.9800 .
C14 H14C 0.9800 .
C15 C16 1.375(3) .
C15 C24 1.432(3) .
C16 C17 1.409(4) .
C16 H16 0.9500 .
C17 C18 1.355(4) .
C17 H17 0.9500 .
C18 C19 1.419(4) .
C18 H18 0.9500 .
C19 C20 1.417(4) .
C19 C24 1.421(3) .
C20 C21 1.360(4) .
C20 H20 0.9500 .
C21 C22 1.402(4) .
C21 H21 0.9500 .
C22 C23 1.369(3) .
C22 H22 0.9500 .
C23 C24 1.418(3) .
C23 H23 0.9500 .
C25 C34 1.373(3) .
C25 C26 1.404(3) .
C26 C27 1.362(3) .
C26 H26 0.9500 .
C27 C28 1.417(3) .
C27 H27 0.9500 .
C28 C29 1.414(3) .
C28 C33 1.423(3) .
C29 C30 1.366(3) .
C29 H29 0.9500 .
C30 C31 1.415(3) .
C30 H30 0.9500 .
C31 C32 1.367(3) .
C31 H31 0.9500 .
C32 C33 1.421(3) .
C32 H32 0.9500 .
C33 C34 1.434(3) .
C34 C35 1.487(3) .
C35 C44 1.374(3) .
C35 C36 1.439(3) .
C36 C37 1.419(3) .
C36 C41 1.423(3) .
C37 C38 1.369(3) .
C37 H37 0.9500 .
C38 C39 1.399(4) .
C38 H38 0.9500 .
C39 C40 1.368(4) .
C39 H39 0.9500 .
C40 C41 1.417(3) .
C40 H40 0.9500 .
C41 C42 1.413(3) .
C42 C43 1.364(3) .
C42 H42 0.9500 .
C43 C44 1.404(3) .
C43 H43 0.9500 .
C45 C46 1.515(4) .
C45 H45A 0.9800 .
C45 H45B 0.9800 .
C45 H45C 0.9800 .
C46 C54 1.400(4) .
C46 C47 1.417(4) .
C47 C48 1.402(4) .
C47 H47 1.0000 .
C48 C49 1.432(3) .
C48 H48 1.0000 .
C49 C53 1.392(3) .
C49 C50 1.504(3) .
C50 C52 1.504(4) .
C50 C51 1.551(4) .
C50 H50 1.0000 .
C51 H51A 0.9800 .
C51 H51B 0.9800 .
C51 H51C 0.9800 .
C52 H52A 0.9800 .
C52 H52B 0.9800 .
C52 H52C 0.9800 .
C53 C54 1.428(3) .
C53 H53 1.0000 .
C54 H54 1.0000 .
P2 F6B 1.450(7) .
P2 F3B 1.476(7) .
P2 F4A 1.479(5) .
P2 F2B 1.484(9) .
P2 F6A 1.513(4) .
P2 F5B 1.520(9) .
P2 F1A 1.548(4) .
P2 F3A 1.590(5) .
P2 F5A 1.590(4) .
P2 F1B 1.596(8) .
P2 F2A 1.606(6) .
P2 F4B 1.628(8) .
F1A F3B 1.21(3) .
F1A F1B 1.414(13) .
F1A F4B 1.725(12) .
F1B F6A 1.233(9) .
F6A F6B 1.002(8) .
F6B F5A 1.551(14) .
F6B F4A 1.694(17) .
F5A F5B 1.316(10) .
F5B F3A 1.402(13) .
F5B F4A 1.601(10) .
F3A F3B 1.02(3) .
F4A F4B 0.645(12) .
C56 Cl4 1.752(5) .
C56 Cl4 1.807(6) 2_566
Cl4 C56 1.807(6) 2_566
C55 Cl3B 1.70(2) .
C55 Cl3A 1.757(5) .
C55 Cl2 1.763(6) .
Cl3A Cl3B 2.12(2) .

loop_
_geom_torsion_atom_site_label_1
_geom_torsion_atom_site_label_2
_geom_torsion_atom_site_label_3
_geom_torsion_atom_site_label_4
_geom_torsion
_geom_torsion_site_symmetry_1
_geom_torsion_site_symmetry_4
C48 Ru1 P1 O2 37.45(10) . .
C47 Ru1 P1 O2 69.58(10) . .
C54 Ru1 P1 O2 128.02(11) . .
C46 Ru1 P1 O2 105.80(10) . .
C53 Ru1 P1 O2 106.0(2) . .
C49 Ru1 P1 O2 23.77(13) . .
C1 Ru1 P1 O2 -147.04(9) . .
C2 Ru1 P1 O2 -132.46(9) . .
Cl1 Ru1 P1 O2 -50.79(7) . .
C48 Ru1 P1 O1 -77.91(9) . .
C47 Ru1 P1 O1 -45.78(9) . .
C54 Ru1 P1 O1 12.66(11) . .
C46 Ru1 P1 O1 -9.56(9) . .
C53 Ru1 P1 O1 -9.3(2) . .
C49 Ru1 P1 O1 -91.59(12) . .
C1 Ru1 P1 O1 97.60(8) . .
C2 Ru1 P1 O1 112.18(8) . .
Cl1 Ru1 P1 O1 -166.15(6) . .
C48 Ru1 P1 N1 157.96(10) . .
C47 Ru1 P1 N1 -169.91(10) . .
C54 Ru1 P1 N1 -111.47(11) . .
C46 Ru1 P1 N1 -133.69(10) . .
C53 Ru1 P1 N1 -133.5(2) . .
C49 Ru1 P1 N1 144.28(13) . .
C1 Ru1 P1 N1 -26.53(9) . .
C2 Ru1 P1 N1 -11.95(9) . .
Cl1 Ru1 P1 N1 69.71(7) . .
O2 P1 O1 C25 32.32(17) . .
N1 P1 O1 C25 -74.53(17) . .
Ru1 P1 O1 C25 160.21(14) . .
O1 P1 O2 C44 55.02(15) . .
N1 P1 O2 C44 170.60(14) . .
Ru1 P1 O2 C44 -62.62(15) . .
O2 P1 N1 C11 138.80(14) . .
O1 P1 N1 C11 -113.61(14) . .
Ru1 P1 N1 C11 7.34(15) . .
O2 P1 N1 C13 -6.63(18) . .
O1 P1 N1 C13 100.97(17) . .
Ru1 P1 N1 C13 -138.08(15) . .
C48 Ru1 C1 C2 -85.8(9) . .
C47 Ru1 C1 C2 -137.12(15) . .
C54 Ru1 C1 C2 -76.89(15) . .
C46 Ru1 C1 C2 -112.48(14) . .
P1 Ru1 C1 C2 154.27(14) . .
C53 Ru1 C1 C2 -41.72(15) . .
C49 Ru1 C1 C2 -17.4(2) . .
Cl1 Ru1 C1 C2 74.71(13) . .
C48 Ru1 C1 C10 28.5(10) . .
C47 Ru1 C1 C10 -22.8(2) . .
C54 Ru1 C1 C10 37.41(16) . .
C46 Ru1 C1 C10 1.81(17) . .
P1 Ru1 C1 C10 -91.43(15) . .
C53 Ru1 C1 C10 72.58(17) . .
C49 Ru1 C1 C10 96.87(18) . .
C2 Ru1 C1 C10 114.3(2) . .
Cl1 Ru1 C1 C10 -171.00(14) . .
C48 Ru1 C1 C11 162.0(9) . .
C47 Ru1 C1 C11 110.74(16) . .
C54 Ru1 C1 C11 170.97(14) . .
C46 Ru1 C1 C11 135.38(14) . .
P1 Ru1 C1 C11 42.13(12) . .
C53 Ru1 C1 C11 -153.86(14) . .
C49 Ru1 C1 C11 -129.56(15) . .
C2 Ru1 C1 C11 -112.1(2) . .
Cl1 Ru1 C1 C11 -37.43(13) . .
C10 C1 C2 C3 4.8(3) . .
C11 C1 C2 C3 -146.9(2) . .
Ru1 C1 C2 C3 111.7(2) . .
C10 C1 C2 Ru1 -106.89(19) . .
C11 C1 C2 Ru1 101.42(17) . .
C48 Ru1 C2 C1 171.54(15) . .
C47 Ru1 C2 C1 96.0(2) . .
C54 Ru1 C2 C1 105.00(14) . .
C46 Ru1 C2 C1 82.45(15) . .
P1 Ru1 C2 C1 -25.10(14) . .
C53 Ru1 C2 C1 141.67(14) . .
C49 Ru1 C2 C1 168.70(13) . .
Cl1 Ru1 C2 C1 -104.44(13) . .
C48 Ru1 C2 C3 55.3(3) . .
C47 Ru1 C2 C3 -20.3(3) . .
C54 Ru1 C2 C3 -11.3(2) . .
C46 Ru1 C2 C3 -33.8(2) . .
P1 Ru1 C2 C3 -141.36(18) . .
C53 Ru1 C2 C3 25.41(19) . .
C49 Ru1 C2 C3 52.4(2) . .
C1 Ru1 C2 C3 -116.3(3) . .
Cl1 Ru1 C2 C3 139.30(19) . .
C1 C2 C3 C4 -1.7(4) . .
Ru1 C2 C3 C4 83.4(3) . .
C2 C3 C4 C5 -2.6(4) . .
C3 C4 C5 C6 -178.2(3) . .
C3 C4 C5 C10 3.4(4) . .
C10 C5 C6 C7 1.8(4) . .
C4 C5 C6 C7 -176.6(3) . .
C5 C6 C7 C8 -1.0(5) . .
C6 C7 C8 C9 0.1(5) . .
C7 C8 C9 C10 0.1(4) . .
C8 C9 C10 C5 0.6(4) . .
C8 C9 C10 C1 177.5(2) . .
C6 C5 C10 C9 -1.5(4) . .
C4 C5 C10 C9 176.8(2) . .
C6 C5 C10 C1 -178.5(2) . .
C4 C5 C10 C1 -0.2(3) . .
C2 C1 C10 C9 179.3(2) . .
C11 C1 C10 C9 -30.2(3) . .
Ru1 C1 C10 C9 97.0(2) . .
C2 C1 C10 C5 -3.8(3) . .
C11 C1 C10 C5 146.7(2) . .
Ru1 C1 C10 C5 -86.1(2) . .
C13 N1 C11 C12 -56.4(2) . .
P1 N1 C11 C12 153.92(16) . .
C13 N1 C11 C1 179.89(17) . .
P1 N1 C11 C1 30.2(2) . .
C2 C1 C11 N1 -131.91(19) . .
C10 C1 C11 N1 76.8(2) . .
Ru1 C1 C11 N1 -52.83(19) . .
C2 C1 C11 C12 101.4(2) . .
C10 C1 C11 C12 -49.9(3) . .
Ru1 C1 C11 C12 -179.54(14) . .
C11 N1 C13 C15 157.99(17) . .
P1 N1 C13 C15 -57.7(2) . .
C11 N1 C13 C14 -69.7(2) . .
P1 N1 C13 C14 74.6(2) . .
N1 C13 C15 C16 115.0(2) . .
C14 C13 C15 C16 -15.7(3) . .
N1 C13 C15 C24 -70.9(2) . .
C14 C13 C15 C24 158.43(19) . .
C24 C15 C16 C17 0.8(3) . .
C13 C15 C16 C17 175.0(2) . .
C15 C16 C17 C18 0.6(4) . .
C16 C17 C18 C19 -0.9(4) . .
C17 C18 C19 C20 179.7(2) . .
C17 C18 C19 C24 -0.3(4) . .
C18 C19 C20 C21 179.3(2) . .
C24 C19 C20 C21 -0.7(4) . .
C19 C20 C21 C22 -1.2(4) . .
C20 C21 C22 C23 1.7(4) . .
C21 C22 C23 C24 -0.2(4) . .
C22 C23 C24 C19 -1.6(3) . .
C22 C23 C24 C15 178.8(2) . .
C20 C19 C24 C23 2.1(3) . .
C18 C19 C24 C23 -177.9(2) . .
C20 C19 C24 C15 -178.3(2) . .
C18 C19 C24 C15 1.7(3) . .
C16 C15 C24 C23 177.7(2) . .
C13 C15 C24 C23 3.4(3) . .
C16 C15 C24 C19 -1.9(3) . .
C13 C15 C24 C19 -176.23(19) . .
P1 O1 C25 C34 -62.8(2) . .
P1 O1 C25 C26 122.52(17) . .
C34 C25 C26 C27 2.9(3) . .
O1 C25 C26 C27 177.35(18) . .
C25 C26 C27 C28 4.4(3) . .
C26 C27 C28 C29 171.8(2) . .
C26 C27 C28 C33 -4.7(3) . .
C27 C28 C29 C30 -174.3(2) . .
C33 C28 C29 C30 2.2(3) . .
C28 C29 C30 C31 -0.9(4) . .
C29 C30 C31 C32 -1.0(4) . .
C30 C31 C32 C33 1.7(4) . .
C31 C32 C33 C28 -0.4(3) . .
C31 C32 C33 C34 176.6(2) . .
C29 C28 C33 C32 -1.5(3) . .
C27 C28 C33 C32 174.99(19) . .
C29 C28 C33 C34 -178.5(2) . .
C27 C28 C33 C34 -2.0(3) . .
O1 C25 C34 C33 176.38(17) . .
C26 C25 C34 C33 -9.3(3) . .
O1 C25 C34 C35 -3.3(3) . .
C26 C25 C34 C35 170.97(19) . .
C32 C33 C34 C25 -168.2(2) . .
C28 C33 C34 C25 8.7(3) . .
C32 C33 C34 C35 11.5(3) . .
C28 C33 C34 C35 -171.58(19) . .
C25 C34 C35 C44 51.0(3) . .
C33 C34 C35 C44 -128.7(2) . .
C25 C34 C35 C36 -126.7(2) . .
C33 C34 C35 C36 53.7(3) . .
C44 C35 C36 C37 -171.8(2) . .
C34 C35 C36 C37 5.9(3) . .
C44 C35 C36 C41 5.2(3) . .
C34 C35 C36 C41 -177.13(19) . .
C41 C36 C37 C38 2.2(3) . .
C35 C36 C37 C38 179.2(2) . .
C36 C37 C38 C39 0.2(4) . .
C37 C38 C39 C40 -1.6(4) . .
C38 C39 C40 C41 0.4(4) . .
C39 C40 C41 C42 -176.4(2) . .
C39 C40 C41 C36 2.1(4) . .
C37 C36 C41 C42 175.1(2) . .
C35 C36 C41 C42 -1.9(3) . .
C37 C36 C41 C40 -3.3(3) . .
C35 C36 C41 C40 179.6(2) . .
C40 C41 C42 C43 177.1(2) . .
C36 C41 C42 C43 -1.4(3) . .
C41 C42 C43 C44 1.3(3) . .
C36 C35 C44 O2 175.27(17) . .
C34 C35 C44 O2 -2.5(3) . .
C36 C35 C44 C43 -5.5(3) . .
C34 C35 C44 C43 176.75(19) . .
P1 O2 C44 C35 -75.2(2) . .
P1 O2 C44 C43 105.53(18) . .
C42 C43 C44 C35 2.3(3) . .
C42 C43 C44 O2 -178.43(19) . .
C48 Ru1 C46 C54 -101.14(16) . .
C47 Ru1 C46 C54 -129.9(2) . .
P1 Ru1 C46 C54 150.40(14) . .
C53 Ru1 C46 C54 -29.54(14) . .
C49 Ru1 C46 C54 -64.26(15) . .
C1 Ru1 C46 C54 76.50(15) . .
C2 Ru1 C46 C54 40.25(17) . .
Cl1 Ru1 C46 C54 -122.06(18) . .
C48 Ru1 C46 C47 28.77(13) . .
C54 Ru1 C46 C47 129.9(2) . .
P1 Ru1 C46 C47 -79.70(13) . .
C53 Ru1 C46 C47 100.36(15) . .
C49 Ru1 C46 C47 65.65(14) . .
C1 Ru1 C46 C47 -153.60(13) . .
C2 Ru1 C46 C47 170.15(13) . .
Cl1 Ru1 C46 C47 7.8(2) . .
C48 Ru1 C46 C45 145.5(3) . .
C47 Ru1 C46 C45 116.7(3) . .
C54 Ru1 C46 C45 -113.4(3) . .
P1 Ru1 C46 C45 37.0(3) . .
C53 Ru1 C46 C45 -142.9(3) . .
C49 Ru1 C46 C45 -177.6(3) . .
C1 Ru1 C46 C45 -36.9(3) . .
C2 Ru1 C46 C45 -73.1(3) . .
Cl1 Ru1 C46 C45 124.6(3) . .
C54 C46 C47 C48 -0.5(3) . .
C45 C46 C47 C48 177.8(2) . .
Ru1 C46 C47 C48 -54.6(2) . .
C54 C46 C47 Ru1 54.10(19) . .
C45 C46 C47 Ru1 -127.6(2) . .
C54 Ru1 C47 C48 102.61(15) . .
C46 Ru1 C47 C48 132.6(2) . .
P1 Ru1 C47 C48 -123.95(13) . .
C53 Ru1 C47 C48 65.44(14) . .
C49 Ru1 C47 C48 29.90(13) . .
C1 Ru1 C47 C48 173.69(13) . .
C2 Ru1 C47 C48 112.5(2) . .
Cl1 Ru1 C47 C48 -43.81(15) . .
C48 Ru1 C47 C46 -132.6(2) . .
C54 Ru1 C47 C46 -30.03(14) . .
P1 Ru1 C47 C46 103.41(13) . .
C53 Ru1 C47 C46 -67.20(14) . .
C49 Ru1 C47 C46 -102.74(15) . .
C1 Ru1 C47 C46 41.05(19) . .
C2 Ru1 C47 C46 -20.1(3) . .
Cl1 Ru1 C47 C46 -176.45(11) . .
C46 C47 C48 C49 -3.6(3) . .
Ru1 C47 C48 C49 -59.2(2) . .
C46 C47 C48 Ru1 55.5(2) . .
C54 Ru1 C48 C47 -65.31(15) . .
C46 Ru1 C48 C47 -28.73(14) . .
P1 Ru1 C48 C47 62.19(14) . .
C53 Ru1 C48 C47 -101.84(16) . .
C49 Ru1 C48 C47 -130.6(2) . .
C1 Ru1 C48 C47 -56.2(10) . .
C2 Ru1 C48 C47 -135.10(16) . .
Cl1 Ru1 C48 C47 143.20(13) . .
C47 Ru1 C48 C49 130.6(2) . .
C54 Ru1 C48 C49 65.30(15) . .
C46 Ru1 C48 C49 101.88(16) . .
P1 Ru1 C48 C49 -167.20(12) . .
C53 Ru1 C48 C49 28.77(14) . .
C1 Ru1 C48 C49 74.4(10) . .
C2 Ru1 C48 C49 -4.5(2) . .
Cl1 Ru1 C48 C49 -86.19(14) . .
C47 C48 C49 C53 3.5(3) . .
Ru1 C48 C49 C53 -54.06(19) . .
C47 C48 C49 C50 -177.7(2) . .
Ru1 C48 C49 C50 124.8(2) . .
C47 C48 C49 Ru1 57.54(19) . .
C48 Ru1 C49 C53 131.0(2) . .
C47 Ru1 C49 C53 101.04(16) . .
C54 Ru1 C49 C53 28.32(15) . .
C46 Ru1 C49 C53 64.31(15) . .
P1 Ru1 C49 C53 152.64(12) . .
C1 Ru1 C49 C53 -41.5(2) . .
C2 Ru1 C49 C53 -51.75(16) . .
Cl1 Ru1 C49 C53 -135.11(14) . .
C47 Ru1 C49 C48 -29.93(15) . .
C54 Ru1 C49 C48 -102.64(16) . .
C46 Ru1 C49 C48 -66.66(15) . .
P1 Ru1 C49 C48 21.7(2) . .
C53 Ru1 C49 C48 -131.0(2) . .
C1 Ru1 C49 C48 -172.47(14) . .
C2 Ru1 C49 C48 177.29(14) . .
Cl1 Ru1 C49 C48 93.93(14) . .
C48 Ru1 C49 C50 -111.3(3) . .
C47 Ru1 C49 C50 -141.3(2) . .
C54 Ru1 C49 C50 146.0(2) . .
C46 Ru1 C49 C50 -178.0(2) . .
P1 Ru1 C49 C50 -89.7(2) . .
C53 Ru1 C49 C50 117.7(3) . .
C1 Ru1 C49 C50 76.2(3) . .
C2 Ru1 C49 C50 65.9(2) . .
Cl1 Ru1 C49 C50 -17.4(2) . .
C53 C49 C50 C52 35.3(3) . .
C48 C49 C50 C52 -143.5(2) . .
Ru1 C49 C50 C52 -58.2(3) . .
C53 C49 C50 C51 -87.5(3) . .
C48 C49 C50 C51 93.7(3) . .
Ru1 C49 C50 C51 179.0(2) . .
C48 C49 C53 C54 0.8(3) . .
C50 C49 C53 C54 -178.0(2) . .
Ru1 C49 C53 C54 -51.2(2) . .
C48 C49 C53 Ru1 52.00(18) . .
C50 C49 C53 Ru1 -126.8(2) . .
C48 Ru1 C53 C49 -30.09(14) . .
C47 Ru1 C53 C49 -67.29(15) . .
C54 Ru1 C53 C49 -133.9(2) . .
C46 Ru1 C53 C49 -104.65(16) . .
P1 Ru1 C53 C49 -104.9(2) . .
C1 Ru1 C53 C49 153.64(14) . .
C2 Ru1 C53 C49 131.50(15) . .
Cl1 Ru1 C53 C49 50.10(15) . .
C48 Ru1 C53 C54 103.80(17) . .
C47 Ru1 C53 C54 66.61(16) . .
C46 Ru1 C53 C54 29.25(15) . .
P1 Ru1 C53 C54 29.0(3) . .
C49 Ru1 C53 C54 133.9(2) . .
C1 Ru1 C53 C54 -72.46(16) . .
C2 Ru1 C53 C54 -94.60(15) . .
Cl1 Ru1 C53 C54 -176.00(13) . .
C47 C46 C54 C53 4.9(3) . .
C45 C46 C54 C53 -173.5(2) . .
Ru1 C46 C54 C53 58.7(2) . .
C47 C46 C54 Ru1 -53.89(19) . .
C45 C46 C54 Ru1 127.7(2) . .
C49 C53 C54 C46 -5.1(4) . .
Ru1 C53 C54 C46 -58.1(2) . .
C49 C53 C54 Ru1 53.1(2) . .
C48 Ru1 C54 C46 67.31(15) . .
C47 Ru1 C54 C46 30.42(15) . .
P1 Ru1 C54 C46 -39.04(18) . .
C53 Ru1 C54 C46 131.3(2) . .
C49 Ru1 C54 C46 104.17(16) . .
C1 Ru1 C54 C46 -111.91(15) . .
C2 Ru1 C54 C46 -145.26(15) . .
Cl1 Ru1 C54 C46 138.65(14) . .
C48 Ru1 C54 C53 -64.02(15) . .
C47 Ru1 C54 C53 -100.91(16) . .
C46 Ru1 C54 C53 -131.3(2) . .
P1 Ru1 C54 C53 -170.37(11) . .
C49 Ru1 C54 C53 -27.17(14) . .
C1 Ru1 C54 C53 116.76(14) . .
C2 Ru1 C54 C53 83.41(15) . .
Cl1 Ru1 C54 C53 7.3(2) . .
F6B P2 F1A F3B -166.0(10) . .
F4A P2 F1A F3B -101.8(8) . .
F2B P2 F1A F3B 75.1(8) . .
F6A P2 F1A F3B 169.9(8) . .
F5B P2 F1A F3B -44.7(10) . .
F3A P2 F1A F3B -7.1(8) . .
F5A P2 F1A F3B 11(3) . .
F1B P2 F1A F3B 147.2(9) . .
F2A P2 F1A F3B 82.6(8) . .
F4B P2 F1A F3B -105.2(8) . .
F6B P2 F1A F1B 46.8(10) . .
F3B P2 F1A F1B -147.2(9) . .
F4A P2 F1A F1B 111.0(6) . .
F2B P2 F1A F1B -72.1(4) . .
F6A P2 F1A F1B 22.7(5) . .
F5B P2 F1A F1B 168.1(7) . .
F3A P2 F1A F1B -154.3(5) . .
F5A P2 F1A F1B -136(2) . .
F2A P2 F1A F1B -64.6(6) . .
F4B P2 F1A F1B 107.6(5) . .
F6B P2 F1A F4B -60.8(9) . .
F3B P2 F1A F4B 105.2(8) . .
F4A P2 F1A F4B 3.4(6) . .
F2B P2 F1A F4B -179.8(5) . .
F6A P2 F1A F4B -85.0(4) . .
F5B P2 F1A F4B 60.5(7) . .
F3A P2 F1A F4B 98.1(4) . .
F5A P2 F1A F4B 116(2) . .
F1B P2 F1A F4B -107.6(5) . .
F2A P2 F1A F4B -172.2(4) . .
F3B F1A F1B F6A -65.6(14) . .
P2 F1A F1B F6A -31.8(7) . .
F4B F1A F1B F6A 23.3(9) . .
F3B F1A F1B P2 -33.8(10) . .
F4B F1A F1B P2 55.1(3) . .
F6B P2 F1B F6A 3.4(10) . .
F3B P2 F1B F6A 171.6(6) . .
F4A P2 F1B F6A 72.0(6) . .
F2B P2 F1B F6A -99.5(8) . .
F5B P2 F1B F6A 61(4) . .
F1A P2 F1B F6A 148.1(7) . .
F3A P2 F1B F6A -176.2(4) . .
F5A P2 F1B F6A -40.3(8) . .
F2A P2 F1B F6A -104.9(7) . .
F4B P2 F1B F6A 87.8(6) . .
F6B P2 F1B F1A -144.7(9) . .
F3B P2 F1B F1A 23.5(6) . .
F4A P2 F1B F1A -76.2(5) . .
F2B P2 F1B F1A 112.4(8) . .
F6A P2 F1B F1A -148.1(7) . .
F5B P2 F1B F1A -87(4) . .
F3A P2 F1B F1A 35.6(7) . .
F5A P2 F1B F1A 171.6(4) . .
F2A P2 F1B F1A 106.9(5) . .
F4B P2 F1B F1A -60.4(5) . .
F1A F1B F6A F6B 24(2) . .
P2 F1B F6A F6B -7(2) . .
F1A F1B F6A P2 31.3(7) . .
F3B P2 F6A F6B 161.3(14) . .
F4A P2 F6A F6B 60.7(14) . .
F2B P2 F6A F6B -105.6(16) . .
F5B P2 F6A F6B 5.5(15) . .
F1A P2 F6A F6B 149.4(14) . .
F3A P2 F6A F6B -118(7) . .
F5A P2 F6A F6B -33.8(14) . .
F1B P2 F6A F6B 174.6(16) . .
F2A P2 F6A F6B -119.5(14) . .
F4B P2 F6A F6B 84.0(14) . .
F6B P2 F6A F1B -174.6(16) . .
F3B P2 F6A F1B -13.3(10) . .
F4A P2 F6A F1B -113.9(6) . .
F2B P2 F6A F1B 79.8(8) . .
F5B P2 F6A F1B -169.2(7) . .
F1A P2 F6A F1B -25.2(7) . .
F3A P2 F6A F1B 67(6) . .
F5A P2 F6A F1B 151.6(6) . .
F2A P2 F6A F1B 65.9(6) . .
F4B P2 F6A F1B -90.6(7) . .
F1B F6A F6B P2 7(2) . .
F1B F6A F6B F5A 50(3) . .
P2 F6A F6B F5A 42.7(9) . .
F1B F6A F6B F4A -43(2) . .
P2 F6A F6B F4A -50.3(4) . .
F3B P2 F6B F6A -100(5) . .
F4A P2 F6B F6A -112.4(13) . .
F2B P2 F6B F6A 80.0(13) . .
F5B P2 F6B F6A -175.7(12) . .
F1A P2 F6B F6A -39.9(16) . .
F3A P2 F6B F6A 175.6(5) . .
F5A P2 F6B F6A 140.6(15) . .
F1B P2 F6B F6A -3.9(11) . .
F2A P2 F6B F6A 64.7(12) . .
F4B P2 F6B F6A -93.0(12) . .
F3B P2 F6B F5A 119(6) . .
F4A P2 F6B F5A 106.9(4) . .
F2B P2 F6B F5A -60.7(7) . .
F6A P2 F6B F5A -140.6(15) . .
F5B P2 F6B F5A 43.6(6) . .
F1A P2 F6B F5A 179.5(5) . .
F3A P2 F6B F5A 35.0(15) . .
F1B P2 F6B F5A -144.6(6) . .
F2A P2 F6B F5A -76.0(4) . .
F4B P2 F6B F5A 126.3(5) . .
F3B P2 F6B F4A 13(5) . .
F2B P2 F6B F4A -167.6(7) . .
F6A P2 F6B F4A 112.4(13) . .
F5B P2 F6B F4A -63.3(5) . .
F1A P2 F6B F4A 72.6(7) . .
F3A P2 F6B F4A -71.9(13) . .
F5A P2 F6B F4A -106.9(4) . .
F1B P2 F6B F4A 108.5(6) . .
F2A P2 F6B F4A 177.1(4) . .
F4B P2 F6B F4A 19.4(5) . .
F6A F6B F5A F5B -99.4(16) . .
P2 F6B F5A F5B -53.0(8) . .
F4A F6B F5A F5B -0.9(7) . .
F6A F6B F5A P2 -46.4(11) . .
F4A F6B F5A P2 52.1(4) . .
F6B P2 F5A F5B 115.7(10) . .
F3B P2 F5A F5B -51.9(9) . .
F4A P2 F5A F5B 50.8(7) . .
F2B P2 F5A F5B -128.0(8) . .
F6A P2 F5A F5B 139.5(8) . .
F1A P2 F5A F5B -62(2) . .
F3A P2 F5A F5B -43.5(7) . .
F1B P2 F5A F5B 167.6(8) . .
F2A P2 F5A F5B -133.6(8) . .
F4B P2 F5A F5B 50.6(9) . .
F3B P2 F5A F6B -167.6(9) . .
F4A P2 F5A F6B -64.9(8) . .
F2B P2 F5A F6B 116.3(9) . .
F6A P2 F5A F6B 23.8(8) . .
F5B P2 F5A F6B -115.7(10) . .
F1A P2 F5A F6B -177(2) . .
F3A P2 F5A F6B -159.2(8) . .
F1B P2 F5A F6B 51.9(9) . .
F2A P2 F5A F6B 110.7(8) . .
F4B P2 F5A F6B -65.1(8) . .
F6B F5A F5B F3A 102.0(6) . .
P2 F5A F5B F3A 54.4(4) . .
F6B F5A F5B P2 47.6(5) . .
F6B F5A F5B F4A 1.0(8) . .
P2 F5A F5B F4A -46.7(4) . .
F6B P2 F5B F5A -52.1(10) . .
F3B P2 F5B F5A 139.3(8) . .
F4A P2 F5B F5A -121.1(6) . .
F2B P2 F5B F5A 50.5(8) . .
F6A P2 F5B F5A -55.6(8) . .
F1A P2 F5B F5A 170.4(4) . .
F3A P2 F5B F5A 121.3(8) . .
F1B P2 F5B F5A -110(3) . .
F2A P2 F5B F5A 55.4(8) . .
F4B P2 F5B F5A -136.5(8) . .
F6B P2 F5B F3A -173.4(9) . .
F3B P2 F5B F3A 18.1(7) . .
F4A P2 F5B F3A 117.6(5) . .
F2B P2 F5B F3A -70.8(8) . .
F6A P2 F5B F3A -176.8(4) . .
F1A P2 F5B F3A 49.1(7) . .
F5A P2 F5B F3A -121.3(8) . .
F1B P2 F5B F3A 129(4) . .
F2A P2 F5B F3A -65.9(5) . .
F4B P2 F5B F3A 102.3(5) . .
F6B P2 F5B F4A 69.0(9) . .
F3B P2 F5B F4A -99.5(6) . .
F2B P2 F5B F4A 171.6(7) . .
F6A P2 F5B F4A 65.6(5) . .
F1A P2 F5B F4A -68.5(6) . .
F3A P2 F5B F4A -117.6(5) . .
F5A P2 F5B F4A 121.1(6) . .
F1B P2 F5B F4A 11(4) . .
F2A P2 F5B F4A 176.5(4) . .
F4B P2 F5B F4A -15.3(5) . .
F5A F5B F3A F3B -86.3(12) . .
P2 F5B F3A F3B -30.7(10) . .
F4A F5B F3A F3B 17.5(12) . .
F5A F5B F3A P2 -55.6(4) . .
F4A F5B F3A P2 48.2(4) . .
F6B P2 F3A F3B 160.9(15) . .
F4A P2 F3A F3B 96.8(8) . .
F2B P2 F3A F3B -96.9(8) . .
F6A P2 F3A F3B -85(7) . .
F5B P2 F3A F3B 150.2(10) . .
F1A P2 F3A F3B 8.4(8) . .
F5A P2 F3A F3B -168.9(8) . .
F1B P2 F3A F3B -19.7(10) . .
F2A P2 F3A F3B -83.0(8) . .
F4B P2 F3A F3B 73.4(7) . .
F6B P2 F3A F5B 10.8(15) . .
F3B P2 F3A F5B -150.2(10) . .
F4A P2 F3A F5B -53.3(6) . .
F2B P2 F3A F5B 112.9(9) . .
F6A P2 F3A F5B 125(6) . .
F1A P2 F3A F5B -141.8(6) . .
F5A P2 F3A F5B 41.0(6) . .
F1B P2 F3A F5B -169.8(7) . .
F2A P2 F3A F5B 126.8(6) . .
F4B P2 F3A F5B -76.7(5) . .
F5B F3A F3B F1A 11(3) . .
P2 F3A F3B F1A -18.7(19) . .
F5B F3A F3B P2 29.5(10) . .
F1B F1A F3B F3A 54(3) . .
P2 F1A F3B F3A 19.4(19) . .
F4B F1A F3B F3A -37(2) . .
F1B F1A F3B P2 34.3(9) . .
F4B F1A F3B P2 -56.2(4) . .
F6B P2 F3B F3A -99(5) . .
F4A P2 F3B F3A -87.5(7) . .
F2B P2 F3B F3A 80.7(9) . .
F6A P2 F3B F3A 175.2(5) . .
F5B P2 F3B F3A -23.6(8) . .
F1A P2 F3B F3A -168.6(12) . .
F5A P2 F3B F3A 13.5(10) . .
F1B P2 F3B F3A 165.5(7) . .
F2A P2 F3B F3A 95.4(7) . .
F4B P2 F3B F3A -106.4(7) . .
F6B P2 F3B F1A 69(6) . .
F4A P2 F3B F1A 81.1(8) . .
F2B P2 F3B F1A -110.7(9) . .
F6A P2 F3B F1A -16.2(10) . .
F5B P2 F3B F1A 145.0(7) . .
F3A P2 F3B F1A 168.6(12) . .
F5A P2 F3B F1A -177.9(5) . .
F1B P2 F3B F1A -25.9(7) . .
F2A P2 F3B F1A -96.0(7) . .
F4B P2 F3B F1A 62.2(7) . .
F6B P2 F4A F4B 123.2(15) . .
F3B P2 F4A F4B -54.2(15) . .
F2B P2 F4A F4B -175(2) . .
F6A P2 F4A F4B 87.2(13) . .
F5B P2 F4A F4B -138.5(14) . .
F1A P2 F4A F4B -7.8(13) . .
F3A P2 F4A F4B -92.8(13) . .
F5A P2 F4A F4B -179.6(13) . .
F1B P2 F4A F4B 43.5(15) . .
F2A P2 F4A F4B 85(5) . .
F6B P2 F4A F5B -98.3(5) . .
F3B P2 F4A F5B 84.3(11) . .
F2B P2 F4A F5B -36(3) . .
F6A P2 F4A F5B -134.3(4) . .
F1A P2 F4A F5B 130.7(5) . .
F3A P2 F4A F5B 45.6(5) . .
F5A P2 F4A F5B -41.1(4) . .
F1B P2 F4A F5B -178.1(6) . .
F2A P2 F4A F5B -137(5) . .
F4B P2 F4A F5B 138.5(14) . .
F3B P2 F4A F6B -177.4(12) . .
F2B P2 F4A F6B 62(3) . .
F6A P2 F4A F6B -36.0(5) . .
F5B P2 F4A F6B 98.3(5) . .
F1A P2 F4A F6B -131.0(5) . .
F3A P2 F4A F6B 143.9(5) . .
F5A P2 F4A F6B 57.2(5) . .
F1B P2 F4A F6B -79.8(6) . .
F2A P2 F4A F6B -38(5) . .
F4B P2 F4A F6B -123.2(15) . .
F5A F5B F4A F4B 115.0(18) . .
F3A F5B F4A F4B 7(2) . .
P2 F5B F4A F4B 61.2(18) . .
F5A F5B F4A P2 53.8(6) . .
F3A F5B F4A P2 -54.6(6) . .
F5A F5B F4A F6B -0.9(7) . .
F3A F5B F4A F6B -109.3(6) . .
P2 F5B F4A F6B -54.7(4) . .
F6A F6B F4A F4B -6(2) . .
P2 F6B F4A F4B -70.1(14) . .
F5A F6B F4A F4B -129.3(13) . .
F6A F6B F4A P2 63.6(9) . .
F5A F6B F4A P2 -59.3(5) . .
F6A F6B F4A F5B 123.7(12) . .
P2 F6B F4A F5B 60.0(6) . .
F5A F6B F4A F5B 0.8(6) . .
F5B F4A F4B P2 -48.7(12) . .
F6B F4A F4B P2 49.4(8) . .
P2 F4A F4B F1A 8.1(13) . .
F5B F4A F4B F1A -41(2) . .
F6B F4A F4B F1A 57.5(18) . .
F6B P2 F4B F4A -52.5(13) . .
F3B P2 F4B F4A 126.1(16) . .
F2B P2 F4B F4A 173(3) . .
F6A P2 F4B F4A -91.9(14) . .
F5B P2 F4B F4A 37.1(13) . .
F1A P2 F4B F4A 171.4(14) . .
F3A P2 F4B F4A 89.2(13) . .
F5A P2 F4B F4A 0.5(15) . .
F1B P2 F4B F4A -138.6(14) . .
F2A P2 F4B F4A -169.1(11) . .
F6B P2 F4B F1A 136.1(4) . .
F3B P2 F4B F1A -45.3(11) . .
F4A P2 F4B F1A -171.4(14) . .
F2B P2 F4B F1A 1(3) . .
F6A P2 F4B F1A 96.6(3) . .
F5B P2 F4B F1A -134.3(6) . .
F3A P2 F4B F1A -82.2(4) . .
F5A P2 F4B F1A -171.0(4) . .
F1B P2 F4B F1A 50.0(5) . .
F2A P2 F4B F1A 19.4(12) . .
F3B F1A F4B F4A 50.6(16) . .
F1B F1A F4B F4A -68.7(17) . .
P2 F1A F4B F4A -8.9(15) . .
F3B F1A F4B P2 59.6(5) . .
F1B F1A F4B P2 -59.8(5) . .
Cl4 C56 Cl4 C56 0.0 2_566 2_566
Cl2 C55 Cl3A Cl3B 88.7(8) . .
Cl2 C55 Cl3B Cl3A -111.3(3) . .
